data_2013182
loop_
_publ_author_name
'Glidewell, Christopher'
'Low, John N.'
'Melguizo, Manuel'
'Quesada, Antonio'

_publ_section_title
;
 Hydrogen bonding in 2-amino-4-methoxy-6-methylpyrimidine,
 2-benzylamino-4-benzyloxy-6-methylpyrimidine and
 4-benzylamino-2,6-bis(benzyloxy)pyrimidine: \p-stacked chains of fused
 <i>R</i>~2~^2^(8) rings, and centrosymmetric <i>R</i>~2~^2^(8) dimers
;
_journal_issue 1
_journal_name_full 'Acta Crystallographica Section C'
_journal_page_first o9
_journal_page_last o13
_journal_paper_doi 10.1107/S0108270102020206
_journal_volume 59
_journal_year 2003
_chemical_formula_iupac 'C6 H9 N3 O'
_chemical_formula_moiety 'C6 H9 N3 O'
_chemical_formula_sum 'C6 H9 N3 O'
_chemical_formula_weight 139.16
_chemical_name_systematic
;
2-Amino-4-methoxy-6-methylpyrimidine
;
_space_group_IT_number 62
_symmetry_cell_setting orthorhombic
_symmetry_space_group_name_Hall '-P 2ac 2n'
_symmetry_space_group_name_H-M 'P n m a'
_atom_sites_solution_hydrogens geom
_atom_sites_solution_primary direct
_atom_sites_solution_secondary difmap
_cell_angle_alpha 90.00
_cell_angle_beta 90.00
_cell_angle_gamma 90.00
_cell_formula_units_Z 4
_cell_length_a 8.1442(17)
_cell_length_b 6.5456(11)
_cell_length_c 12.285(2)
_cell_measurement_reflns_used 797
_cell_measurement_temperature 120(2)
_cell_measurement_theta_max 27.43
_cell_measurement_theta_min 3.00
_cell_volume 654.9(2)
_computing_cell_refinement 'DENZO--SMN (Otwinowski & Minor, 1997)'
_computing_data_collection 'KappaCCD Server Software (Nonius, 1997)'
_computing_data_reduction DENZO--SMN
_computing_molecular_graphics 'PLATON (Spek, 2002)'
_computing_publication_material 'SHELXL97 and PRPKAPPA (Ferguson, 1999)'
_computing_structure_refinement 'SHELXL97 (Sheldrick, 1997)'
_computing_structure_solution 'SHELXS97 (Sheldrick, 1997)'
_diffrn_ambient_temperature 120(2)
_diffrn_measured_fraction_theta_full 0.982
_diffrn_measured_fraction_theta_max 0.982
_diffrn_measurement_device_type 'Nonius KappaCCD'
_diffrn_measurement_method '\f scans and \w scans with \k offsets'
_diffrn_radiation_monochromator graphite
_diffrn_radiation_source 'fine-focus sealed X-ray tube'
_diffrn_radiation_type 'Mo K\a'
_diffrn_radiation_wavelength 0.71073
_diffrn_reflns_av_R_equivalents 0.099
_diffrn_reflns_av_sigmaI/netI 0.0533
_diffrn_reflns_limit_h_max 10
_diffrn_reflns_limit_h_min -10
_diffrn_reflns_limit_k_max 8
_diffrn_reflns_limit_k_min -8
_diffrn_reflns_limit_l_max 15
_diffrn_reflns_limit_l_min -10
_diffrn_reflns_number 7372
_diffrn_reflns_theta_full 27.43
_diffrn_reflns_theta_max 27.43
_diffrn_reflns_theta_min 3.00
_diffrn_standards_decay_% negligible
_exptl_absorpt_coefficient_mu 0.101
_exptl_absorpt_correction_type none
_exptl_crystal_colour colourless
_exptl_crystal_density_diffrn 1.411
_exptl_crystal_density_method 'not measured'
_exptl_crystal_description plate
_exptl_crystal_F_000 296
_exptl_crystal_size_max 0.25
_exptl_crystal_size_mid 0.20
_exptl_crystal_size_min 0.02
_refine_diff_density_max 0.324
_refine_diff_density_min -0.237
_refine_ls_extinction_method none
_refine_ls_goodness_of_fit_ref 0.983
_refine_ls_hydrogen_treatment constr
_refine_ls_matrix_type full
_refine_ls_number_parameters 61
_refine_ls_number_reflns 797
_refine_ls_number_restraints 0
_refine_ls_restrained_S_all 0.983
_refine_ls_R_factor_all 0.0931
_refine_ls_R_factor_gt 0.0497
_refine_ls_shift/su_max <0.001
_refine_ls_shift/su_mean 0.000
_refine_ls_structure_factor_coef Fsqd
_refine_ls_weighting_details 'w = 1/[\s^2^(Fo^2^)+(0.0795P)^2^] where P = (Fo^2^+2Fc^2^)/3'
_refine_ls_weighting_scheme calc
_refine_ls_wR_factor_gt 0.1149
_refine_ls_wR_factor_ref 0.1357
_reflns_number_gt 468
_reflns_number_total 797
_reflns_threshold_expression I>2\s(I)
_cod_data_source_file na1584.cif
_cod_data_source_block I
_cod_database_code 2013182
_cod_database_fobs_code 2013182

loop_
_symmetry_equiv_pos_as_xyz
'x, y, z'
'-x+1/2, -y, z+1/2'
'x+1/2, -y+1/2, -z+1/2'
'-x, y+1/2, -z'
'-x, -y, -z'
'x+1/2, y, -z+1/2'
'-x+1/2, y+1/2, z+1/2'
'x, -y+1/2, z'

loop_
_atom_site_label
_atom_site_fract_x
_atom_site_fract_y
_atom_site_fract_z
_atom_site_U_iso_or_equiv
_atom_site_adp_type
_atom_site_calc_flag
_atom_site_refinement_flags
_atom_site_occupancy
_atom_site_disorder_assembly
_atom_site_disorder_group
_atom_site_type_symbol
N1 0.6539(2) 0.2500 0.38300(14) 0.0247(5) Uani d S 1 . . N
N2 0.50228(17) 0.2500 0.22581(14) 0.0303(6) Uani d S 1 . . N
C2 0.5046(2) 0.2500 0.33456(18) 0.0234(5) Uani d S 1 . . C
N3 0.3588(2) 0.2500 0.38607(13) 0.0246(5) Uani d S 1 . . N
C4 0.3649(2) 0.2500 0.49404(18) 0.0234(6) Uani d S 1 . . C
O4 0.21476(15) 0.2500 0.54049(11) 0.0277(5) Uani d S 1 . . O
C41 0.2082(2) 0.2500 0.65685(16) 0.0301(6) Uani d S 1 . . C
C5 0.5107(2) 0.2500 0.55251(18) 0.0245(6) Uani d S 1 . . C
C6 0.6537(3) 0.2500 0.49193(18) 0.0248(6) Uani d S 1 . . C
C61 0.8176(2) 0.2500 0.54723(17) 0.0300(6) Uani d S 1 . . C
H1 0.4080 0.2500 0.1909 0.036 Uiso calc SR 1 . . H
H2 0.5951 0.2500 0.1891 0.036 Uiso calc SR 1 . . H
H41A 0.0936 0.2399 0.6806 0.045 Uiso calc PR 0.50 . . H
H41B 0.2562 0.3770 0.6846 0.045 Uiso calc PR 0.50 . . H
H41C 0.2703 0.1331 0.6850 0.045 Uiso calc PR 0.50 . . H
H5 0.5122 0.2500 0.6298 0.029 Uiso calc SR 1 . . H
H61A 0.8982 0.3195 0.5009 0.045 Uiso calc PR 0.50 . . H
H61B 0.8529 0.1088 0.5599 0.045 Uiso calc PR 0.50 . . H
H61C 0.8090 0.3217 0.6170 0.045 Uiso calc PR 0.50 . . H

loop_
_atom_site_aniso_label
_atom_site_aniso_U_11
_atom_site_aniso_U_22
_atom_site_aniso_U_33
_atom_site_aniso_U_12
_atom_site_aniso_U_13
_atom_site_aniso_U_23
N1 0.0185(10) 0.0332(11) 0.0223(12) 0.000 -0.0014(7) 0.000
N2 0.0215(11) 0.0485(13) 0.0209(13) 0.000 0.0003(7) 0.000
C2 0.0202(12) 0.0267(13) 0.0234(14) 0.000 -0.0007(8) 0.000
N3 0.0212(10) 0.0323(11) 0.0204(13) 0.000 0.0006(7) 0.000
C4 0.0163(12) 0.0283(13) 0.0257(14) 0.000 0.0015(8) 0.000
O4 0.0186(8) 0.0438(10) 0.0206(9) 0.000 0.0025(6) 0.000
C41 0.0239(12) 0.0445(15) 0.0218(14) 0.000 0.0044(9) 0.000
C5 0.0223(12) 0.0310(13) 0.0200(14) 0.000 -0.0010(8) 0.000
C6 0.0220(12) 0.0256(13) 0.0269(14) 0.000 -0.0014(9) 0.000
C61 0.0186(12) 0.0424(15) 0.0289(15) 0.000 -0.0027(9) 0.000

loop_
_atom_type_symbol
_atom_type_description
_atom_type_scat_dispersion_real
_atom_type_scat_dispersion_imag
_atom_type_scat_source
C C 0.0033 0.0016 'International Tables Vol C Tables 4.2.6.8 and 6.1.1.4'
H H 0.0000 0.0000 'International Tables Vol C Tables 4.2.6.8 and 6.1.1.4'
N N 0.0061 0.0033 'International Tables Vol C Tables 4.2.6.8 and 6.1.1.4'
O O 0.0106 0.0060 'International Tables Vol C Tables 4.2.6.8 and 6.1.1.4'

loop_
_geom_angle_atom_site_label_1
_geom_angle_atom_site_label_2
_geom_angle_atom_site_label_3
_geom_angle
_geom_angle_publ_flag
C6 N1 C2 116.03(18) no
C2 N2 H1 120.0 no
C2 N2 H2 120.0 no
H1 N2 H2 120.0 no
N2 C2 N3 117.26(17) no
N2 C2 N1 116.88(18) no
N3 C2 N1 125.9(2) no
C4 N3 C2 115.91(18) no
N3 C4 O4 112.88(18) no
N3 C4 C5 123.3(2) no
O4 C4 C5 123.8(2) no
C4 O4 C41 117.16(15) no
O4 C41 H41A 109.5 no
O4 C41 H41B 109.5 no
H41A C41 H41B 109.5 no
O4 C41 H41C 109.5 no
H41A C41 H41C 109.5 no
H41B C41 H41C 109.5 no
C6 C5 C4 116.3(2) no
C6 C5 H5 121.9 no
C4 C5 H5 121.9 no
N1 C6 C5 122.63(19) no
N1 C6 C61 116.93(18) no
C5 C6 C61 120.4(2) no
C6 C61 H61A 109.5 no
C6 C61 H61B 109.5 no
H61A C61 H61B 109.5 no
C6 C61 H61C 109.5 no
H61A C61 H61C 109.5 no
H61B C61 H61C 109.5 no

loop_
_geom_bond_atom_site_label_1
_geom_bond_atom_site_label_2
_geom_bond_site_symmetry_2
_geom_bond_distance
_geom_bond_publ_flag
N1 C2 . 1.354(2) y
N2 C2 . 1.336(3) no
N2 H1 . 0.8800 no
N2 H2 . 0.8800 no
C2 N3 . 1.346(2) y
N3 C4 . 1.327(3) y
C4 O4 . 1.349(2) no
C4 C5 . 1.388(3) y
O4 C41 . 1.430(2) no
C41 H41A . 0.9800 no
C41 H41B . 0.9800 no
C41 H41C . 0.9800 no
C5 C6 . 1.382(3) y
C5 H5 . 0.9500 no
C6 N1 . 1.338(3) y
C6 C61 . 1.498(3) no
C61 H61A . 0.9800 no
C61 H61B . 0.9800 no
C61 H61C . 0.9800 no

loop_
_geom_hbond_atom_site_label_D
_geom_hbond_atom_site_label_H
_geom_hbond_atom_site_label_A
_geom_hbond_site_symmetry_A
_geom_hbond_distance_DH
_geom_hbond_distance_HA
_geom_hbond_distance_DA
_geom_hbond_angle_DHA
_geom_hbond_publ_flag
N2 H1 N1 3_455 0.88 2.26 3.136(2) 175 y
N2 H2 N3 3_555 0.88 2.34 3.212(2) 172 y
